data_7244478
loop_
_publ_author_name
'Li, Zhongkui'
'Su, Hao'
'Zhu, Yanhong'
'Yan, Li'
'Li, Hui'

_publ_section_title
;
 Structural transformation of copper coordination complexes accompanied
 with chiral transformation
;
_journal_name_full CrystEngComm
_journal_paper_doi 10.1039/D1CE01711J
_journal_year 2022
_chemical_formula_moiety 'C18 H12 Cu2 F2 N2 O6, H2 O'
_chemical_formula_sum 'C18 H14 Cu2 F2 N2 O7'
_chemical_formula_weight 535.39
_space_group_crystal_system orthorhombic
_space_group_IT_number 19
_space_group_name_Hall 'P 2ac 2ab'
_space_group_name_H-M_alt 'P 21 21 21'
_atom_sites_solution_hydrogens mixed
_atom_sites_solution_primary direct
_audit_creation_date 2021-12-07
_audit_creation_method
;
Olex2 1.5
(compiled 2021.08.20 svn.r13c46975 for OlexSys, GUI svn.r6405)
;
_audit_update_record
;
2021-12-07 deposited with the CCDC.	2022-02-08 downloaded from the CCDC.
;
_cell_angle_alpha 90
_cell_angle_beta 90
_cell_angle_gamma 90
_cell_formula_units_Z 4
_cell_length_a 6.6777(4)
_cell_length_b 8.5198(5)
_cell_length_c 33.3475(18)
_cell_measurement_reflns_used 6769
_cell_measurement_temperature 296(2)
_cell_measurement_theta_max 25.64
_cell_measurement_theta_min 2.44
_cell_volume 1897.23(19)
_computing_cell_refinement 'Bruker SMART'
_computing_data_collection 'Bruker SMART'
_computing_data_reduction 'Bruker SHELXTL'
_computing_molecular_graphics 'Olex2 1.5 (Dolomanov et al., 2009)'
_computing_publication_material 'Olex2 1.5 (Dolomanov et al., 2009)'
_computing_structure_refinement 'SHELXL 2018/3 (Sheldrick, 2015)'
_computing_structure_solution 'SHELXS  (Sheldrick, 2008)'
_diffrn_ambient_temperature 296.15
_diffrn_measured_fraction_theta_full 1.000
_diffrn_measured_fraction_theta_max 0.999
_diffrn_measurement_device_type 'CCD area detector'
_diffrn_measurement_method 'phi and omega scans'
_diffrn_radiation_type MoK\a
_diffrn_radiation_wavelength 0.71073
_diffrn_reflns_av_R_equivalents 0.0386
_diffrn_reflns_av_unetI/netI 0.0344
_diffrn_reflns_Laue_measured_fraction_full 1.000
_diffrn_reflns_Laue_measured_fraction_max 0.999
_diffrn_reflns_limit_h_max 9
_diffrn_reflns_limit_h_min -9
_diffrn_reflns_limit_k_max 11
_diffrn_reflns_limit_k_min -11
_diffrn_reflns_limit_l_max 45
_diffrn_reflns_limit_l_min -45
_diffrn_reflns_number 25073
_diffrn_reflns_point_group_measured_fraction_full 1.000
_diffrn_reflns_point_group_measured_fraction_max 0.998
_diffrn_reflns_theta_full 25.242
_diffrn_reflns_theta_max 29.232
_diffrn_reflns_theta_min 1.221
_exptl_absorpt_coefficient_mu 2.308
_exptl_absorpt_correction_T_max 0.619
_exptl_absorpt_correction_T_min 0.491
_exptl_absorpt_correction_type multi-scan
_exptl_absorpt_process_details sadabs
_exptl_crystal_colour blue
_exptl_crystal_colour_primary blue
_exptl_crystal_density_diffrn 1.874
_exptl_crystal_description block
_exptl_crystal_F_000 1072
_exptl_crystal_size_max 0.36
_exptl_crystal_size_mid 0.25
_exptl_crystal_size_min 0.23
_refine_diff_density_max 0.495
_refine_diff_density_min -0.695
_refine_diff_density_rms 0.102
_refine_ls_abs_structure_details
;
 Refined as an inversion twin.
;
_refine_ls_abs_structure_Flack 0.368(19)
_refine_ls_extinction_method none
_refine_ls_goodness_of_fit_ref 1.076
_refine_ls_hydrogen_treatment constr
_refine_ls_matrix_type full
_refine_ls_number_parameters 284
_refine_ls_number_reflns 5154
_refine_ls_number_restraints 6
_refine_ls_restrained_S_all 1.097
_refine_ls_R_factor_all 0.0478
_refine_ls_R_factor_gt 0.0379
_refine_ls_shift/su_max 0.001
_refine_ls_shift/su_mean 0.000
_refine_ls_structure_factor_coef Fsqd
_refine_ls_weighting_details 'w=1/[\s^2^(Fo^2^)+(0.0324P)^2^+1.1511P] where P=(Fo^2^+2Fc^2^)/3'
_refine_ls_weighting_scheme calc
_refine_ls_wR_factor_gt 0.0776
_refine_ls_wR_factor_ref 0.0810
_reflns_Friedel_coverage 0.730
_reflns_Friedel_fraction_full 1.000
_reflns_Friedel_fraction_max 0.998
_reflns_number_gt 4474
_reflns_number_total 5154
_reflns_threshold_expression 'I > 2\s(I)'
_cod_data_source_file d1ce01711j2.cif
_cod_data_source_block 1_a_CCDC3
_cod_database_code 7244478
_shelx_shelxl_version_number 2018/3
_shelx_space_group_comment
;
The symmetry employed for this shelxl refinement is uniquely defined
by the following loop, which should always be used as a source of
symmetry information in preference to the above space-group names.
They are only intended as comments.
;
_shelx_estimated_absorpt_t_max 0.619
_shelx_estimated_absorpt_t_min 0.490
_olex2_refinement_description
;
1. Twinned data refinement
 Scales: 0.632(19)
 0.368(19)
2. Fixed Uiso
 At 1.2 times of:
  All C(H) groups, All C(H,H) groups
 At 1.5 times of:
  All O(H,H) groups
3. Uiso/Uaniso restraints and constraints
Uanis(O1) \\sim Ueq: with sigma of 0.002 and sigma for terminal atoms of 0.006
4.a Free rotating group:
 O7(H7A,H7B)
4.b Secondary CH2 refined with riding coordinates:
 C8(H8A,H8B), C17(H17A,H17B)
4.c Aromatic/amide H refined with riding coordinates:
 C2(H2), C3(H3), C6(H6), C7(H7), C11(H11), C12(H12), C13(H13), C16(H16)
;
_olex2_submission_special_instructions 'No special instructions were received'

loop_
_space_group_symop_operation_xyz
'x, y, z'
'-x+1/2, -y, z+1/2'
'-x, y+1/2, -z+1/2'
'x+1/2, -y+1/2, -z'

loop_
_atom_site_label
_atom_site_type_symbol
_atom_site_fract_x
_atom_site_fract_y
_atom_site_fract_z
_atom_site_U_iso_or_equiv
_atom_site_adp_type
_atom_site_occupancy
_atom_site_site_symmetry_order
_atom_site_calc_flag
_atom_site_refinement_flags_posn
_atom_site_refinement_flags_adp
_atom_site_refinement_flags_occupancy
_atom_site_disorder_assembly
_atom_site_disorder_group
Cu1 Cu 0.86521(8) 1.03404(7) 0.68647(2) 0.03393(14) Uani 1 1 d . . . . .
Cu2 Cu 0.14627(8) 0.67371(6) 0.67968(2) 0.02812(12) Uani 1 1 d . . . . .
F1 F 1.1073(7) 0.8157(5) 0.50746(10) 0.0956(14) Uani 1 1 d . . . . .
F2 F -0.2696(6) 0.2302(5) 0.54761(10) 0.0752(12) Uani 1 1 d . . . . .
O1 O 0.8577(6) 0.9723(5) 0.63209(10) 0.0541(9) Uani 1 1 d . U . . .
O2 O 0.9029(4) 1.0806(3) 0.74362(9) 0.0324(7) Uani 1 1 d . . . . .
O3 O 1.0772(4) 1.2284(4) 0.78500(8) 0.0300(7) Uani 1 1 d . . . . .
O4 O 0.5938(4) 0.9623(4) 0.69932(9) 0.0354(7) Uani 1 1 d . . . . .
O5 O 0.3200(4) 0.8241(4) 0.70661(9) 0.0366(7) Uani 1 1 d . . . . .
O6 O -0.0158(4) 0.5235(4) 0.65381(9) 0.0379(7) Uani 1 1 d . . . . .
N1 N 0.3615(5) 0.6565(4) 0.64220(10) 0.0315(7) Uani 1 1 d . . . . .
N2 N 1.1230(5) 1.1360(4) 0.68088(10) 0.0286(7) Uani 1 1 d . . . . .
C1 C 1.1369(11) 0.8900(7) 0.54331(15) 0.0613(16) Uani 1 1 d . . . . .
C2 C 1.3202(10) 0.9568(7) 0.54962(16) 0.0579(15) Uani 1 1 d . . . . .
H2 H 1.422167 0.949813 0.530705 0.069 Uiso 1 1 calc R U . . .
C3 C 0.9828(9) 0.8944(7) 0.56956(16) 0.0549(15) Uani 1 1 d . . . . .
H3 H 0.861102 0.847455 0.563191 0.066 Uiso 1 1 calc R U . . .
C4 C 1.0087(8) 0.9719(7) 0.60718(14) 0.0436(12) Uani 1 1 d . . . . .
C5 C 1.1954(6) 1.0450(6) 0.61408(13) 0.0331(10) Uani 1 1 d . . . . .
C6 C 1.3464(8) 1.0347(6) 0.58520(14) 0.0447(11) Uani 1 1 d . . . . .
H6 H 1.469007 1.082472 0.590291 0.054 Uiso 1 1 calc R U . . .
C7 C 1.2389(6) 1.1279(5) 0.65069(13) 0.0303(9) Uani 1 1 d . . . . .
H7 H 1.361324 1.179471 0.652402 0.036 Uiso 1 1 calc R U . . .
C8 C 1.1886(6) 1.2137(5) 0.71773(13) 0.0321(10) Uani 1 1 d . . . . .
H8A H 1.189928 1.326512 0.713866 0.038 Uiso 1 1 calc R U . . .
H8B H 1.323230 1.180180 0.724492 0.038 Uiso 1 1 calc R U . . .
C9 C 1.0472(6) 1.1717(5) 0.75114(12) 0.0265(8) Uani 1 1 d . . . . .
C10 C -0.1187(8) 0.3189(6) 0.56295(14) 0.0466(12) Uani 1 1 d . . . . .
C11 C 0.0487(9) 0.3411(7) 0.53957(15) 0.0517(14) Uani 1 1 d . . . . .
H11 H 0.058834 0.297609 0.514069 0.062 Uiso 1 1 calc R U . . .
C12 C 0.1983(8) 0.4290(6) 0.55538(15) 0.0452(13) Uani 1 1 d . . . . .
H12 H 0.312654 0.446629 0.540119 0.054 Uiso 1 1 calc R U . . .
C13 C -0.1407(8) 0.3782(6) 0.60050(13) 0.0401(10) Uani 1 1 d . . . . .
H13 H -0.256948 0.357945 0.614947 0.048 Uiso 1 1 calc R U . . .
C14 C 0.0111(6) 0.4698(5) 0.61749(13) 0.0316(9) Uani 1 1 d . . . . .
C15 C 0.1868(6) 0.4952(5) 0.59433(13) 0.0328(10) Uani 1 1 d . . . . .
C16 C 0.3527(7) 0.5872(5) 0.60838(13) 0.0352(9) Uani 1 1 d . . . . .
H16 H 0.462601 0.596976 0.591435 0.042 Uiso 1 1 calc R U . . .
C17 C 0.5371(6) 0.7484(6) 0.65331(15) 0.0364(10) Uani 1 1 d . . . . .
H17A H 0.580038 0.812021 0.630761 0.044 Uiso 1 1 calc R U . . .
H17B H 0.646207 0.678999 0.660655 0.044 Uiso 1 1 calc R U . . .
C18 C 0.4831(6) 0.8538(5) 0.68869(14) 0.0298(9) Uani 1 1 d . . . . .
O7 O 0.6863(8) 1.3382(6) 0.69522(17) 0.0837(15) Uani 1 1 d G . . . .
H7A H 0.785568 1.396988 0.690202 0.126 Uiso 1 1 d G U . . .
H7B H 0.606925 1.396149 0.708680 0.126 Uiso 1 1 d G U . . .

loop_
_atom_site_aniso_label
_atom_site_aniso_U_11
_atom_site_aniso_U_22
_atom_site_aniso_U_33
_atom_site_aniso_U_23
_atom_site_aniso_U_13
_atom_site_aniso_U_12
Cu1 0.0239(2) 0.0459(3) 0.0320(3) -0.0028(2) 0.0019(2) -0.0091(2)
Cu2 0.0238(2) 0.0282(2) 0.0324(2) -0.0021(2) 0.0034(2) -0.0025(2)
F1 0.123(4) 0.112(3) 0.052(2) -0.038(2) 0.012(2) -0.024(3)
F2 0.067(2) 0.105(3) 0.053(2) -0.020(2) -0.0127(17) -0.037(2)
O1 0.0491(16) 0.0711(19) 0.0421(15) -0.0058(15) 0.0051(15) -0.0185(17)
O2 0.0310(16) 0.0329(16) 0.0334(15) -0.0034(13) 0.0076(12) -0.0119(12)
O3 0.0266(14) 0.0360(16) 0.0275(15) 0.0010(13) 0.0008(12) -0.0038(13)
O4 0.0211(14) 0.0347(16) 0.0503(18) -0.0065(15) -0.0008(12) -0.0053(13)
O5 0.0308(17) 0.0356(16) 0.0436(17) -0.0067(15) 0.0057(13) -0.0103(14)
O6 0.0319(16) 0.0436(18) 0.0381(17) -0.0119(15) 0.0085(13) -0.0130(15)
N1 0.0212(15) 0.0355(19) 0.0378(18) -0.0013(15) 0.0009(16) 0.0012(17)
N2 0.0219(15) 0.0333(18) 0.0305(16) 0.0033(14) 0.0034(16) -0.0046(14)
C1 0.086(4) 0.062(3) 0.036(3) -0.012(3) 0.010(3) -0.010(4)
C2 0.070(4) 0.062(4) 0.042(3) -0.006(3) 0.018(3) 0.000(3)
C3 0.065(4) 0.061(4) 0.038(3) -0.006(3) 0.003(3) -0.019(3)
C4 0.051(3) 0.048(3) 0.032(2) 0.001(2) 0.004(2) -0.007(3)
C5 0.035(2) 0.033(2) 0.031(2) 0.0045(19) 0.0050(17) 0.0040(19)
C6 0.044(3) 0.049(3) 0.041(2) 0.003(2) 0.009(2) -0.004(3)
C7 0.025(2) 0.032(2) 0.034(2) 0.0069(18) 0.0016(17) -0.0004(17)
C8 0.027(2) 0.034(2) 0.036(2) -0.0013(18) 0.0032(17) -0.0064(17)
C9 0.0245(19) 0.0233(18) 0.032(2) 0.0069(18) 0.0014(16) 0.0011(17)
C10 0.044(3) 0.055(3) 0.041(2) -0.002(2) -0.011(2) -0.013(3)
C11 0.061(3) 0.063(4) 0.031(2) -0.009(3) -0.002(2) -0.004(3)
C12 0.046(3) 0.053(3) 0.036(2) -0.002(2) 0.008(2) -0.007(2)
C13 0.035(2) 0.047(3) 0.039(2) 0.000(2) -0.001(2) -0.009(2)
C14 0.031(2) 0.029(2) 0.034(2) 0.001(2) -0.0029(17) -0.0010(19)
C15 0.031(2) 0.034(2) 0.033(2) -0.0020(18) 0.0017(17) 0.0005(18)
C16 0.026(2) 0.042(3) 0.037(2) -0.0007(19) 0.006(2) 0.000(2)
C17 0.021(2) 0.040(2) 0.048(3) -0.005(2) 0.0027(19) 0.0000(19)
C18 0.0226(19) 0.026(2) 0.041(2) 0.0029(18) -0.0017(17) 0.0035(15)
O7 0.071(3) 0.091(4) 0.090(4) 0.020(3) -0.003(3) -0.038(3)

loop_
_atom_type_symbol
_atom_type_description
_atom_type_scat_dispersion_real
_atom_type_scat_dispersion_imag
_atom_type_scat_source
C C 0.0033 0.0016 'International Tables Vol C Tables 4.2.6.8 and 6.1.1.4'
H H 0.0000 0.0000 'International Tables Vol C Tables 4.2.6.8 and 6.1.1.4'
Cu Cu 0.3201 1.2651 'International Tables Vol C Tables 4.2.6.8 and 6.1.1.4'
F F 0.0171 0.0103 'International Tables Vol C Tables 4.2.6.8 and 6.1.1.4'
N N 0.0061 0.0033 'International Tables Vol C Tables 4.2.6.8 and 6.1.1.4'
O O 0.0106 0.0060 'International Tables Vol C Tables 4.2.6.8 and 6.1.1.4'

loop_
_geom_angle_atom_site_label_1
_geom_angle_atom_site_label_2
_geom_angle_atom_site_label_3
_geom_angle
_geom_angle_site_symmetry_1
_geom_angle_site_symmetry_3
_geom_angle_publ_flag
O1 Cu1 O2 172.67(17) . . ?
O1 Cu1 O4 95.64(15) . . ?
O1 Cu1 N2 93.22(15) . . ?
O4 Cu1 O2 88.24(12) . . ?
N2 Cu1 O2 83.63(13) . . ?
N2 Cu1 O4 169.29(14) . . ?
O5 Cu2 O3 91.15(13) . 3_646 ?
O6 Cu2 O3 89.96(13) . 3_646 ?
O6 Cu2 O5 178.27(15) . . ?
O6 Cu2 N1 94.62(14) . . ?
N1 Cu2 O3 170.24(14) . 3_646 ?
N1 Cu2 O5 84.48(14) . . ?
C4 O1 Cu1 126.2(3) . . ?
C9 O2 Cu1 114.5(2) . . ?
C9 O3 Cu2 109.3(3) . 3_656 ?
C18 O4 Cu1 136.4(3) . . ?
C18 O5 Cu2 115.2(3) . . ?
C14 O6 Cu2 125.7(3) . . ?
C16 N1 Cu2 125.4(3) . . ?
C16 N1 C17 120.7(4) . . ?
C17 N1 Cu2 113.4(3) . . ?
C7 N2 Cu1 126.4(3) . . ?
C7 N2 C8 120.5(4) . . ?
C8 N2 Cu1 112.8(2) . . ?
C2 C1 F1 117.2(6) . . ?
C3 C1 F1 118.0(6) . . ?
C3 C1 C2 124.8(5) . . ?
C1 C2 H2 121.6 . . ?
C1 C2 C6 116.7(5) . . ?
C6 C2 H2 121.6 . . ?
C1 C3 H3 120.4 . . ?
C1 C3 C4 119.3(5) . . ?
C4 C3 H3 120.4 . . ?
O1 C4 C3 117.8(5) . . ?
O1 C4 C5 125.2(4) . . ?
C5 C4 C3 117.0(5) . . ?
C4 C5 C7 122.1(4) . . ?
C6 C5 C4 119.8(4) . . ?
C6 C5 C7 118.0(4) . . ?
C2 C6 C5 122.4(5) . . ?
C2 C6 H6 118.8 . . ?
C5 C6 H6 118.8 . . ?
N2 C7 C5 125.1(4) . . ?
N2 C7 H7 117.4 . . ?
C5 C7 H7 117.4 . . ?
N2 C8 H8A 109.9 . . ?
N2 C8 H8B 109.9 . . ?
N2 C8 C9 109.1(3) . . ?
H8A C8 H8B 108.3 . . ?
C9 C8 H8A 109.9 . . ?
C9 C8 H8B 109.9 . . ?
O2 C9 C8 118.6(4) . . ?
O3 C9 O2 122.8(4) . . ?
O3 C9 C8 118.7(4) . . ?
F2 C10 C11 117.7(4) . . ?
C13 C10 F2 118.3(5) . . ?
C13 C10 C11 124.0(5) . . ?
C10 C11 H11 121.5 . . ?
C12 C11 C10 117.0(5) . . ?
C12 C11 H11 121.5 . . ?
C11 C12 H12 118.8 . . ?
C11 C12 C15 122.4(5) . . ?
C15 C12 H12 118.8 . . ?
C10 C13 H13 119.9 . . ?
C10 C13 C14 120.2(5) . . ?
C14 C13 H13 119.9 . . ?
O6 C14 C13 118.1(4) . . ?
O6 C14 C15 124.3(4) . . ?
C13 C14 C15 117.6(4) . . ?
C12 C15 C14 118.8(4) . . ?
C12 C15 C16 118.3(4) . . ?
C14 C15 C16 122.9(4) . . ?
N1 C16 C15 125.3(4) . . ?
N1 C16 H16 117.4 . . ?
C15 C16 H16 117.4 . . ?
N1 C17 H17A 109.9 . . ?
N1 C17 H17B 109.9 . . ?
N1 C17 C18 108.8(3) . . ?
H17A C17 H17B 108.3 . . ?
C18 C17 H17A 109.9 . . ?
C18 C17 H17B 109.9 . . ?
O4 C18 O5 121.8(4) . . ?
O4 C18 C17 121.4(4) . . ?
O5 C18 C17 116.8(4) . . ?
H7A O7 H7B 104.3 . . ?

loop_
_geom_bond_atom_site_label_1
_geom_bond_atom_site_label_2
_geom_bond_distance
_geom_bond_site_symmetry_2
_geom_bond_publ_flag
Cu1 O1 1.889(3) . ?
Cu1 O2 1.963(3) . ?
Cu1 O4 1.960(3) . ?
Cu1 N2 1.937(3) . ?
Cu2 O3 1.957(3) 3_646 ?
Cu2 O5 1.948(3) . ?
Cu2 O6 1.885(3) . ?
Cu2 N1 1.910(3) . ?
F1 C1 1.367(6) . ?
F2 C10 1.360(6) . ?
O1 C4 1.307(6) . ?
O2 C9 1.263(5) . ?
O3 C9 1.244(5) . ?
O4 C18 1.236(5) . ?
O5 C18 1.268(5) . ?
O6 C14 1.307(5) . ?
N1 C16 1.275(5) . ?
N1 C17 1.458(6) . ?
N2 C7 1.272(5) . ?
N2 C8 1.463(5) . ?
C1 C2 1.366(9) . ?
C1 C3 1.352(8) . ?
C2 H2 0.9300 . ?
C2 C6 1.371(7) . ?
C3 H3 0.9300 . ?
C3 C4 1.429(7) . ?
C4 C5 1.412(7) . ?
C5 C6 1.397(6) . ?
C5 C7 1.440(6) . ?
C6 H6 0.9300 . ?
C7 H7 0.9300 . ?
C8 H8A 0.9700 . ?
C8 H8B 0.9700 . ?
C8 C9 1.503(6) . ?
C10 C11 1.376(7) . ?
C10 C13 1.358(6) . ?
C11 H11 0.9300 . ?
C11 C12 1.355(8) . ?
C12 H12 0.9300 . ?
C12 C15 1.418(6) . ?
C13 H13 0.9300 . ?
C13 C14 1.399(6) . ?
C14 C15 1.422(6) . ?
C15 C16 1.435(6) . ?
C16 H16 0.9300 . ?
C17 H17A 0.9700 . ?
C17 H17B 0.9700 . ?
C17 C18 1.525(6) . ?
O7 H7A 0.8479 . ?
O7 H7B 0.8521 . ?

loop_
_geom_torsion_atom_site_label_1
_geom_torsion_atom_site_label_2
_geom_torsion_atom_site_label_3
_geom_torsion_atom_site_label_4
_geom_torsion
_geom_torsion_site_symmetry_1
_geom_torsion_site_symmetry_2
_geom_torsion_site_symmetry_3
_geom_torsion_site_symmetry_4
_geom_torsion_publ_flag
Cu1 O1 C4 C3 168.7(4) . . . . ?
Cu1 O1 C4 C5 -12.7(8) . . . . ?
Cu1 O2 C9 O3 171.0(3) . . . . ?
Cu1 O2 C9 C8 -8.9(5) . . . . ?
Cu1 O4 C18 O5 170.2(3) . . . . ?
Cu1 O4 C18 C17 -9.6(7) . . . . ?
Cu1 N2 C7 C5 2.5(6) . . . . ?
Cu1 N2 C8 C9 7.9(4) . . . . ?
Cu2 O3 C9 O2 -6.6(5) 3_656 . . . ?
Cu2 O3 C9 C8 173.3(3) 3_656 . . . ?
Cu2 O5 C18 O4 169.7(3) . . . . ?
Cu2 O5 C18 C17 -10.5(5) . . . . ?
Cu2 O6 C14 C13 -169.8(3) . . . . ?
Cu2 O6 C14 C15 11.7(6) . . . . ?
Cu2 N1 C16 C15 -7.2(7) . . . . ?
Cu2 N1 C17 C18 -9.3(5) . . . . ?
F1 C1 C2 C6 178.2(5) . . . . ?
F1 C1 C3 C4 -179.7(5) . . . . ?
F2 C10 C11 C12 -179.7(5) . . . . ?
F2 C10 C13 C14 179.8(5) . . . . ?
O1 C4 C5 C6 179.3(5) . . . . ?
O1 C4 C5 C7 0.8(8) . . . . ?
O3 Cu2 O6 C14 156.7(4) 3_646 . . . ?
O4 Cu1 O1 C4 -171.3(5) . . . . ?
O6 C14 C15 C12 179.3(5) . . . . ?
O6 C14 C15 C16 -1.7(7) . . . . ?
N1 Cu2 O6 C14 -14.7(4) . . . . ?
N1 C17 C18 O4 -167.2(4) . . . . ?
N1 C17 C18 O5 13.0(6) . . . . ?
N2 Cu1 O1 C4 14.7(5) . . . . ?
N2 C8 C9 O2 0.7(5) . . . . ?
N2 C8 C9 O3 -179.2(4) . . . . ?
C1 C2 C6 C5 0.6(9) . . . . ?
C1 C3 C4 O1 -179.1(6) . . . . ?
C1 C3 C4 C5 2.1(9) . . . . ?
C2 C1 C3 C4 -0.9(11) . . . . ?
C3 C1 C2 C6 -0.6(10) . . . . ?
C3 C4 C5 C6 -2.1(8) . . . . ?
C3 C4 C5 C7 179.5(5) . . . . ?
C4 C5 C6 C2 0.7(8) . . . . ?
C4 C5 C7 N2 4.5(7) . . . . ?
C6 C5 C7 N2 -174.0(4) . . . . ?
C7 N2 C8 C9 -165.9(4) . . . . ?
C7 C5 C6 C2 179.2(5) . . . . ?
C8 N2 C7 C5 175.4(4) . . . . ?
C10 C11 C12 C15 0.6(9) . . . . ?
C10 C13 C14 O6 -179.5(5) . . . . ?
C10 C13 C14 C15 -0.9(7) . . . . ?
C11 C10 C13 C14 0.9(9) . . . . ?
C11 C12 C15 C14 -0.7(8) . . . . ?
C11 C12 C15 C16 -179.8(5) . . . . ?
C12 C15 C16 N1 178.3(5) . . . . ?
C13 C10 C11 C12 -0.7(9) . . . . ?
C13 C14 C15 C12 0.8(7) . . . . ?
C13 C14 C15 C16 179.9(4) . . . . ?
C14 C15 C16 N1 -0.7(8) . . . . ?
C16 N1 C17 C18 163.8(4) . . . . ?
C17 N1 C16 C15 -179.4(4) . . . . ?

loop_
_twin_individual_id
_twin_individual_mass_fraction_refined
1 0.632(19)
2 0.368(19)
